data_1556802
loop_
_publ_author_name
'Aaker\"oy, Christer B'
'Spartz, Christine L.'
'Dembowski, Sean'
'Dwyre, Savannah'
'Desper, John'

_publ_section_title
;
 A systematic structural study of halogen bonding versus hydrogen bonding
 within competitive supramolecular systems.
;
_journal_issue 'Pt 5'
_journal_name_full IUCrJ
_journal_page_first 498
_journal_page_last 510
_journal_paper_doi 10.1107/S2052252515010854
_journal_volume 2
_journal_year 2015
_chemical_formula_moiety
;
(C7 H F4 I O2) (C4 H4 N2 O)
;
_chemical_formula_sum 'C11 H5 F4 I N2 O3'
_chemical_formula_weight 416.07
_chemical_name_systematic
;
SD-1--8-1--10 4-I---F4-PhCOOH, pyrazine 1-oxide
;
_space_group_IT_number 2
_space_group_name_Hall '-P 1'
_space_group_name_H-M_alt 'P -1'
_symmetry_cell_setting triclinic
_symmetry_space_group_name_H-M 'P -1'
_atom_sites_solution_hydrogens geom
_atom_sites_solution_primary direct
_atom_sites_solution_secondary difmap
_audit_creation_method SHELXL-97
_cell_angle_alpha 110.206(2)
_cell_angle_beta 95.9700(10)
_cell_angle_gamma 98.5310(10)
_cell_formula_units_Z 2
_cell_length_a 4.2485(3)
_cell_length_b 11.6204(8)
_cell_length_c 13.8288(10)
_cell_measurement_reflns_used 9870
_cell_measurement_temperature 120(2)
_cell_measurement_theta_max 33.31
_cell_measurement_theta_min 4.90
_cell_volume 624.68(8)
_computing_cell_refinement 'Bruker SAINT'
_computing_data_collection 'Bruker APEX2'
_computing_data_reduction 'Bruker SAINT'
_computing_molecular_graphics 'Bruker SHELXTL'
_computing_publication_material 'Bruker SHELXTL'
_computing_structure_refinement 'SHELXL-97 (Sheldrick, 2008)'
_computing_structure_solution 'SHELXS-97 (Sheldrick, 2008)'
_diffrn_ambient_temperature 120(2)
_diffrn_measured_fraction_theta_full 0.994
_diffrn_measured_fraction_theta_max 0.915
_diffrn_measurement_device_type 'Bruker APEX-II CCD'
_diffrn_measurement_method '\f and \w scans'
_diffrn_radiation_monochromator graphite
_diffrn_radiation_source 'fine-focus sealed tube'
_diffrn_radiation_type MoK\a
_diffrn_radiation_wavelength 0.71073
_diffrn_reflns_av_R_equivalents 0.0201
_diffrn_reflns_av_sigmaI/netI 0.0173
_diffrn_reflns_limit_h_max 6
_diffrn_reflns_limit_h_min -6
_diffrn_reflns_limit_k_max 17
_diffrn_reflns_limit_k_min -17
_diffrn_reflns_limit_l_max 20
_diffrn_reflns_limit_l_min -21
_diffrn_reflns_number 18348
_diffrn_reflns_theta_full 30.00
_diffrn_reflns_theta_max 33.14
_diffrn_reflns_theta_min 1.98
_exptl_absorpt_coefficient_mu 2.626
_exptl_absorpt_correction_T_max 0.6217
_exptl_absorpt_correction_T_min 0.4870
_exptl_absorpt_correction_type multi-scan
_exptl_absorpt_process_details SADABS
_exptl_crystal_colour colourless
_exptl_crystal_density_diffrn 2.212
_exptl_crystal_density_method 'not measured'
_exptl_crystal_description prism
_exptl_crystal_F_000 396
_exptl_crystal_size_max 0.32
_exptl_crystal_size_mid 0.26
_exptl_crystal_size_min 0.20
_refine_diff_density_max 0.623
_refine_diff_density_min -0.654
_refine_diff_density_rms 0.119
_refine_ls_extinction_method none
_refine_ls_goodness_of_fit_ref 1.050
_refine_ls_hydrogen_treatment constr
_refine_ls_matrix_type full
_refine_ls_number_parameters 233
_refine_ls_number_reflns 4376
_refine_ls_number_restraints 35
_refine_ls_restrained_S_all 1.045
_refine_ls_R_factor_all 0.0186
_refine_ls_R_factor_gt 0.0181
_refine_ls_shift/su_max 0.001
_refine_ls_shift/su_mean 0.000
_refine_ls_structure_factor_coef Fsqd
_refine_ls_weighting_details 'calc w=1/[\s^2^(Fo^2^)+(0.0250P)^2^+0.4000P] where P=(Fo^2^+2Fc^2^)/3'
_refine_ls_weighting_scheme calc
_refine_ls_wR_factor_gt 0.0469
_refine_ls_wR_factor_ref 0.0472
_reflns_number_gt 4274
_reflns_number_total 4376
_reflns_threshold_expression >2sigma(I)
_cod_data_source_file lc5065.cif
_cod_data_source_block IF4CO16
_cod_depositor_comments
;
The following automatic conversions were performed:

data item '_symmetry_cell_setting' value 'Triclinic' was changed to
'triclinic' in accordance with the
/home/saulius/struct/COD-crude-data/automatic-downloads/DataCite-retrospective/IUCr/depositions/lib/dictionaries/cif_core.dic
dictionary named 'cif_core.dic' version 2.4.2 last updated on
2011-04-26.

Automatic conversion script
Id: cif_fix_values 7556 2019-12-06 15:28:31Z antanas 
;
_cod_original_sg_symbol_H-M P-1
_cod_database_code 1556802
_publcif_datablock.id {a1c2e6ac-e33c-45e3-9223-8e45e53e84d9}

loop_
_symmetry_equiv_pos_as_xyz
'x, y, z'
'-x, -y, -z'

loop_
_atom_site_label
_atom_site_type_symbol
_atom_site_fract_x
_atom_site_fract_y
_atom_site_fract_z
_atom_site_U_iso_or_equiv
_atom_site_adp_type
_atom_site_occupancy
_atom_site_symmetry_multiplicity
_atom_site_calc_flag
_atom_site_refinement_flags
_atom_site_disorder_assembly
_atom_site_disorder_group
N11 N -0.2566(3) 0.86050(11) 0.54544(9) 0.01790(19) Uani 1 1 d . . .
O11 O -0.4103(3) 0.94051(11) 0.60034(9) 0.0274(2) Uani 1 1 d . . .
C12 C -0.1441(4) 0.77738(13) 0.58205(11) 0.0213(2) Uani 1 1 d . . .
H12 H -0.1750 0.7779 0.6492 0.080 Uiso 1 1 calc R . .
C13 C 0.0154(4) 0.69224(14) 0.52069(12) 0.0236(3) Uani 1 1 d . . .
H13 H 0.0927 0.6343 0.5470 0.080 Uiso 1 1 calc R . .
N14 N 0.0660(3) 0.68760(12) 0.42565(10) 0.0234(2) Uani 1 1 d . . .
C15 C -0.0495(4) 0.77021(13) 0.39113(11) 0.0214(2) Uani 1 1 d . . .
H15 H -0.0184 0.7684 0.3236 0.080 Uiso 1 1 calc R . .
C16 C -0.2108(3) 0.85745(12) 0.44873(10) 0.0190(2) Uani 1 1 d . . .
H16 H -0.2888 0.9145 0.4215 0.080 Uiso 1 1 calc R . .
I1A I 0.58373(2) 0.079905(8) -0.188724(6) 0.02029(3) Uani 0.9910(4) 1 d PD A 1
C21A C 0.4607(3) 0.36452(12) 0.15820(10) 0.0155(2) Uani 0.9910(4) 1 d PD A 1
C27A C 0.4156(4) 0.44523(15) 0.26489(11) 0.0183(2) Uani 0.9910(4) 1 d PD A 1
O21A O 0.2611(5) 0.53346(16) 0.26287(10) 0.0494(5) Uani 0.9910(4) 1 d PD A 1
H21A H 0.2038 0.5655 0.3210 0.080 Uiso 0.9910(4) 1 calc PR A 1
O22A O 0.5074(4) 0.42984(13) 0.34352(10) 0.0405(3) Uani 0.9910(4) 1 d PD A 1
C22A C 0.6218(4) 0.26489(13) 0.14571(10) 0.0176(2) Uani 0.9910(4) 1 d PD A 1
C23A C 0.6585(4) 0.18572(13) 0.04836(11) 0.0181(2) Uani 0.9910(4) 1 d PD A 1
C24A C 0.5377(3) 0.20158(13) -0.04238(10) 0.0176(2) Uani 0.9910(4) 1 d PD A 1
C25A C 0.3840(3) 0.30135(14) -0.03092(10) 0.0177(2) Uani 0.9910(4) 1 d PD A 1
C26A C 0.3445(4) 0.38037(13) 0.06634(10) 0.0171(2) Uani 0.9910(4) 1 d PD A 1
F22A F 0.7498(3) 0.24295(9) 0.22871(7) 0.0274(2) Uani 0.9910(4) 1 d PD A 1
F23A F 0.8190(2) 0.09368(9) 0.04349(8) 0.0264(2) Uani 0.9910(4) 1 d PD A 1
F25A F 0.2653(3) 0.32360(11) -0.11500(7) 0.0254(2) Uani 0.9910(4) 1 d PD A 1
F26A F 0.1857(3) 0.47142(11) 0.06769(8) 0.0262(2) Uani 0.9910(4) 1 d PD A 1
I1B I 0.348(3) 0.4846(11) 0.2823(8) 0.0183(2) Uani 0.0090(4) 1 d PD A 2
C21B C 0.58(2) 0.190(6) -0.043(3) 0.0176(2) Uani 0.0090(4) 1 d PD A 2
C27B C 0.721(15) 0.115(5) -0.135(3) 0.02029(3) Uani 0.0090(4) 1 d PD A 2
O21B O 0.64(2) 0.141(8) -0.218(3) 0.02029(3) Uani 0.0090(4) 1 d PD A 2
H21B H 0.6308 0.0772 -0.2717 0.080 Uiso 0.0090(4) 1 calc PR A 2
O22B O 0.93(2) 0.057(8) -0.128(5) 0.02029(3) Uani 0.0090(4) 1 d PD A 2
C22B C 0.64(3) 0.174(6) 0.052(3) 0.0181(2) Uani 0.0090(4) 1 d PD A 2
C23B C 0.58(3) 0.257(7) 0.144(3) 0.0176(2) Uani 0.0090(4) 1 d PD A 2
C24B C 0.43(3) 0.355(8) 0.1440(17) 0.0155(2) Uani 0.0090(4) 1 d PD A 2
C25B C 0.35(3) 0.367(8) 0.0487(16) 0.0171(2) Uani 0.0090(4) 1 d PD A 2
C26B C 0.43(3) 0.289(8) -0.042(2) 0.0177(2) Uani 0.0090(4) 1 d PD A 2
F22B F 0.75(4) 0.073(7) 0.058(4) 0.0264(2) Uani 0.0090(4) 1 d PD A 2
F23B F 0.64(3) 0.235(8) 0.232(3) 0.0274(2) Uani 0.0090(4) 1 d PD A 2
F25B F 0.22(4) 0.463(11) 0.044(3) 0.0262(2) Uani 0.0090(4) 1 d PD A 2
F26B F 0.33(4) 0.306(11) -0.130(2) 0.0254(2) Uani 0.0090(4) 1 d PD A 2

loop_
_atom_site_aniso_label
_atom_site_aniso_U_11
_atom_site_aniso_U_22
_atom_site_aniso_U_33
_atom_site_aniso_U_23
_atom_site_aniso_U_13
_atom_site_aniso_U_12
N11 0.0223(5) 0.0176(4) 0.0139(4) 0.0037(4) 0.0040(4) 0.0088(4)
O11 0.0390(6) 0.0289(5) 0.0176(4) 0.0047(4) 0.0100(4) 0.0224(5)
C12 0.0266(6) 0.0229(6) 0.0183(6) 0.0099(5) 0.0050(5) 0.0102(5)
C13 0.0283(6) 0.0201(6) 0.0241(6) 0.0080(5) 0.0037(5) 0.0105(5)
N14 0.0266(6) 0.0211(5) 0.0210(5) 0.0031(4) 0.0048(4) 0.0110(4)
C15 0.0249(6) 0.0229(6) 0.0155(5) 0.0038(4) 0.0054(5) 0.0081(5)
C16 0.0255(6) 0.0185(5) 0.0142(5) 0.0057(4) 0.0043(4) 0.0082(4)
I1A 0.02195(5) 0.02179(5) 0.01507(5) 0.00244(3) 0.00646(3) 0.00630(3)
C21A 0.0180(5) 0.0144(5) 0.0134(5) 0.0035(4) 0.0028(4) 0.0053(4)
C27A 0.0216(6) 0.0147(6) 0.0174(6) 0.0033(5) 0.0048(5) 0.0058(5)
O21A 0.0849(12) 0.0557(9) 0.0174(5) 0.0068(5) 0.0122(6) 0.0571(9)
O22A 0.0747(10) 0.0380(7) 0.0166(5) 0.0092(5) 0.0108(6) 0.0346(7)
C22A 0.0210(6) 0.0181(5) 0.0143(5) 0.0054(4) 0.0019(4) 0.0078(5)
C23A 0.0195(5) 0.0175(5) 0.0174(5) 0.0040(4) 0.0041(4) 0.0086(4)
C24A 0.0181(5) 0.0187(5) 0.0144(5) 0.0030(4) 0.0044(4) 0.0049(4)
C25A 0.0211(6) 0.0187(5) 0.0138(5) 0.0062(4) 0.0023(4) 0.0049(4)
C26A 0.0202(5) 0.0158(5) 0.0161(5) 0.0055(4) 0.0025(5) 0.0071(4)
F22A 0.0400(6) 0.0288(4) 0.0163(4) 0.0078(3) 0.0006(4) 0.0198(4)
F23A 0.0322(5) 0.0250(4) 0.0240(4) 0.0056(3) 0.0055(4) 0.0195(4)
F25A 0.0366(6) 0.0263(5) 0.0145(4) 0.0086(3) 0.0005(3) 0.0095(4)
F26A 0.0391(6) 0.0219(4) 0.0208(4) 0.0076(4) 0.0026(4) 0.0183(4)
I1B 0.0216(6) 0.0147(6) 0.0174(6) 0.0033(5) 0.0048(5) 0.0058(5)
C21B 0.0181(5) 0.0187(5) 0.0144(5) 0.0030(4) 0.0044(4) 0.0049(4)
C27B 0.02195(5) 0.02179(5) 0.01507(5) 0.00244(3) 0.00646(3) 0.00630(3)
O21B 0.02195(5) 0.02179(5) 0.01507(5) 0.00244(3) 0.00646(3) 0.00630(3)
O22B 0.02195(5) 0.02179(5) 0.01507(5) 0.00244(3) 0.00646(3) 0.00630(3)
C22B 0.0195(5) 0.0175(5) 0.0174(5) 0.0040(4) 0.0041(4) 0.0086(4)
C23B 0.0210(6) 0.0181(5) 0.0143(5) 0.0054(4) 0.0019(4) 0.0078(5)
C24B 0.0180(5) 0.0144(5) 0.0134(5) 0.0035(4) 0.0028(4) 0.0053(4)
C25B 0.0202(5) 0.0158(5) 0.0161(5) 0.0055(4) 0.0025(5) 0.0071(4)
C26B 0.0211(6) 0.0187(5) 0.0138(5) 0.0062(4) 0.0023(4) 0.0049(4)
F22B 0.0322(5) 0.0250(4) 0.0240(4) 0.0056(3) 0.0055(4) 0.0195(4)
F23B 0.0400(6) 0.0288(4) 0.0163(4) 0.0078(3) 0.0006(4) 0.0198(4)
F25B 0.0391(6) 0.0219(4) 0.0208(4) 0.0076(4) 0.0026(4) 0.0183(4)
F26B 0.0366(6) 0.0263(5) 0.0145(4) 0.0086(3) 0.0005(3) 0.0095(4)

loop_
_atom_type_symbol
_atom_type_description
_atom_type_scat_dispersion_real
_atom_type_scat_dispersion_imag
_atom_type_scat_source
C C 0.0033 0.0016 'International Tables Vol C Tables 4.2.6.8 and 6.1.1.4'
H H 0.0000 0.0000 'International Tables Vol C Tables 4.2.6.8 and 6.1.1.4'
N N 0.0061 0.0033 'International Tables Vol C Tables 4.2.6.8 and 6.1.1.4'
O O 0.0106 0.0060 'International Tables Vol C Tables 4.2.6.8 and 6.1.1.4'
F F 0.0171 0.0103 'International Tables Vol C Tables 4.2.6.8 and 6.1.1.4'
I I -0.4742 1.8119 'International Tables Vol C Tables 4.2.6.8 and 6.1.1.4'

loop_
_geom_angle_atom_site_label_1
_geom_angle_atom_site_label_2
_geom_angle_atom_site_label_3
_geom_angle
O11 N11 C12 120.87(12)
O11 N11 C16 119.83(11)
C12 N11 C16 119.29(11)
N11 C12 C13 119.26(13)
N11 C12 H12 120.4
C13 C12 H12 120.4
N14 C13 C12 122.80(13)
N14 C13 H13 118.6
C12 C13 H13 118.6
C13 N14 C15 116.70(12)
N14 C15 C16 123.19(13)
N14 C15 H15 118.4
C16 C15 H15 118.4
N11 C16 C15 118.76(12)
N11 C16 H16 120.6
C15 C16 H16 120.6
C26A C21A C22A 115.80(12)
C26A C21A C27A 123.79(12)
C22A C21A C27A 120.40(12)
O22A C27A O21A 123.36(16)
O22A C27A C21A 123.97(15)
O21A C27A C21A 112.67(12)
C27A O21A H21A 109.5
F22A C22A C23A 117.04(12)
F22A C22A C21A 120.83(12)
C23A C22A C21A 122.13(12)
F23A C23A C22A 118.28(12)
F23A C23A C24A 120.29(12)
C22A C23A C24A 121.43(12)
C25A C24A C23A 116.99(12)
C25A C24A I1A 121.69(10)
C23A C24A I1A 121.32(10)
F25A C25A C24A 120.34(12)
F25A C25A C26A 117.85(12)
C24A C25A C26A 121.80(12)
F26A C26A C25A 116.55(12)
F26A C26A C21A 121.61(12)
C25A C26A C21A 121.84(12)
C26B C21B C22B 115.6(5)
C26B C21B C27B 123.7(7)
C22B C21B C27B 120.1(7)
O22B C27B O21B 122.8(9)
O22B C27B C21B 123.4(8)
O21B C27B C21B 112.3(7)
C27B O21B H21B 109.5
F22B C22B C23B 117.0(7)
F22B C22B C21B 120.7(7)
C23B C22B C21B 122.1(5)
F23B C23B C22B 118.1(7)
F23B C23B C24B 120.3(8)
C22B C23B C24B 121.4(6)
C25B C24B C23B 116.9(5)
C25B C24B I1B 121.6(6)
C23B C24B I1B 121.4(6)
F25B C25B C24B 120.1(7)
F25B C25B C26B 117.8(7)
C24B C25B C26B 121.8(6)
F26B C26B C25B 116.4(7)
F26B C26B C21B 121.6(8)
C25B C26B C21B 121.8(5)

loop_
_geom_bond_atom_site_label_1
_geom_bond_atom_site_label_2
_geom_bond_distance
N11 O11 1.2895(15)
N11 C12 1.3572(17)
N11 C16 1.3605(17)
C12 C13 1.377(2)
C12 H12 0.9500
C13 N14 1.338(2)
C13 H13 0.9500
N14 C15 1.3409(19)
C15 C16 1.3764(19)
C15 H15 0.9500
C16 H16 0.9500
I1A C24A 2.0785(13)
C21A C26A 1.3963(18)
C21A C22A 1.3999(17)
C21A C27A 1.500(2)
C27A O22A 1.1972(18)
C27A O21A 1.303(2)
O21A H21A 0.8400
C22A F22A 1.3386(15)
C22A C23A 1.3834(18)
C23A F23A 1.3379(15)
C23A C24A 1.3877(19)
C24A C25A 1.3840(19)
C25A F25A 1.3407(15)
C25A C26A 1.3855(19)
C26A F26A 1.3324(15)
I1B C24B 2.079(4)
C21B C26B 1.396(4)
C21B C22B 1.400(4)
C21B C27B 1.502(4)
C27B O22B 1.199(4)
C27B O21B 1.304(5)
O21B H21B 0.8400
C22B F22B 1.339(4)
C22B C23B 1.384(4)
C23B F23B 1.338(4)
C23B C24B 1.388(4)
C24B C25B 1.384(4)
C25B F25B 1.341(4)
C25B C26B 1.386(4)
C26B F26B 1.333(4)

loop_
_geom_hbond_atom_site_label_D
_geom_hbond_atom_site_label_H
_geom_hbond_atom_site_label_A
_geom_hbond_distance_DH
_geom_hbond_distance_HA
_geom_hbond_distance_DA
_geom_hbond_angle_DHA
_geom_hbond_site_symmetry_A
O21A H21A N14 0.84 1.86 2.6469(18) 155.7 .
O21B H21B O11 0.84 1.90 2.73(6) 175.3 1_644

loop_
_geom_torsion_atom_site_label_1
_geom_torsion_atom_site_label_2
_geom_torsion_atom_site_label_3
_geom_torsion_atom_site_label_4
_geom_torsion
O11 N11 C12 C13 179.18(14)
C16 N11 C12 C13 0.3(2)
N11 C12 C13 N14 0.1(2)
C12 C13 N14 C15 -0.6(2)
C13 N14 C15 C16 0.5(2)
O11 N11 C16 C15 -179.23(13)
C12 N11 C16 C15 -0.4(2)
N14 C15 C16 N11 -0.1(2)
C26A C21A C27A O22A 177.93(17)
C22A C21A C27A O22A -0.8(2)
C26A C21A C27A O21A -1.2(2)
C22A C21A C27A O21A -179.95(16)
C26A C21A C22A F22A 178.38(14)
C27A C21A C22A F22A -2.8(2)
C26A C21A C22A C23A -1.1(2)
C27A C21A C22A C23A 177.73(14)
F22A C22A C23A F23A -0.3(2)
C21A C22A C23A F23A 179.23(14)
F22A C22A C23A C24A -179.24(14)
C21A C22A C23A C24A 0.3(2)
F23A C23A C24A C25A -177.87(14)
C22A C23A C24A C25A 1.1(2)
F23A C23A C24A I1A 2.54(19)
C22A C23A C24A I1A -178.52(11)
C23A C24A C25A F25A 179.04(13)
I1A C24A C25A F25A -1.37(19)
C23A C24A C25A C26A -1.6(2)
I1A C24A C25A C26A 178.04(12)
F25A C25A C26A F26A 1.0(2)
C24A C25A C26A F26A -178.39(14)
F25A C25A C26A C21A -179.87(14)
C24A C25A C26A C21A 0.7(2)
C22A C21A C26A F26A 179.69(14)
C27A C21A C26A F26A 0.9(2)
C22A C21A C26A C25A 0.6(2)
C27A C21A C26A C25A -178.17(14)
C26B C21B C27B O22B 157(8)
C22B C21B C27B O22B -14(8)
C26B C21B C27B O21B -9(8)
C22B C21B C27B O21B -180(7)
C26B C21B C22B F22B 171(11)
C27B C21B C22B F22B -18(11)
C26B C21B C22B C23B -5(8)
C27B C21B C22B C23B 166(8)
F22B C22B C23B F23B 4(13)
C21B C22B C23B F23B 180(10)
F22B C22B C23B C24B -170(12)
C21B C22B C23B C24B 6(11)
F23B C23B C24B C25B -176(11)
C22B C23B C24B C25B -2(12)
F23B C23B C24B I1B 9(12)
C22B C23B C24B I1B -177(9)
C23B C24B C25B F25B -177(12)
I1B C24B C25B F25B -1(14)
C23B C24B C25B C26B -2(13)
I1B C24B C25B C26B 173(10)
F25B C25B C26B F26B -8(14)
C24B C25B C26B F26B 177(12)
F25B C25B C26B C21B 177(12)
C24B C25B C26B C21B 2(13)
C22B C21B C26B F26B -173(11)
C27B C21B C26B F26B 15(12)
C22B C21B C26B C25B 1(10)
C27B C21B C26B C25B -170(9)
